data_2106345
loop_
_publ_author_name
'Jagner, S.'
'Ljungstroem, E.'

_publ_section_title
;
 Tripotassium monosodium hexacyanonitrosylvanadate(I) dihydrate
;
_journal_name_full 'Acta Crystallographica B (24,1968-38,1982)'
_journal_page_first 653
_journal_page_last 656
_journal_volume 34
_journal_year 1978
_chemical_formula_sum 'C6 H4 K3 N7 Na O3 V'
_chemical_name_systematic 'K3 Na (V (C N)6 N O) (H2 O)2'
_space_group_IT_number 11
_symmetry_space_group_name_Hall '-P 2yb'
_symmetry_space_group_name_H-M 'P 1 21/m 1'
_cell_angle_alpha 90
_cell_angle_beta 118.86
_cell_angle_gamma 90
_cell_formula_units_Z 2
_cell_length_a 9.243
_cell_length_b 11.736
_cell_length_c 7.786
_cell_volume 739.696
_citation_journal_id_ASTM ACBCAR
_cod_data_source_file Jagner_ACBCAR_1978_1133.cif
_cod_data_source_block C6H4K3N7Na1O3V1
_cod_depositor_comments
;
 Marking attached hydrogen atoms.

 Antanas Vaitkus,
 2017-08-09
;
_cod_original_cell_volume 739.6959
_cod_original_formula_sum 'C6 H4 K3 N7 Na1 O3 V1'
_cod_database_code 2106345

loop_
_symmetry_equiv_pos_as_xyz
x,y,z
-x,y+1/2,-z
-x,-y,-z
x,-y-1/2,z

loop_
_atom_site_label
_atom_site_type_symbol
_atom_site_fract_x
_atom_site_fract_y
_atom_site_fract_z
_atom_site_occupancy
_atom_site_U_iso_or_equiv
_atom_site_attached_hydrogens
V1 V+1 0.7412 0.25 0.4492 1 0.0 0
K1 K+1 0.2362 0.25 0.6328 1 0.0 0
K2 K+1 0.2908 -0.0538 0.0358 1 0.0 0
Na1 Na+1 0.1355 0.25 0.0706 1 0.0 0
C1 C+2 0.8696 0.25 0.2931 1 0.0 0
C2 C+2 0.6787 0.0779 0.3544 1 0.0 0
C3 C+2 0.9235 0.1439 0.6712 1 0.0 0
C4 C+2 0.5183 0.25 0.1754 1 0.0 0
N1 N+3 0.6296 0.25 0.586 1 0.0 0
N2 N-3 0.9316 0.25 0.1933 1 0.0 0
N3 N-3 0.6419 -0.0144 0.2986 1 0.0 0
N4 N-3 0.0157 0.0905 0.8019 1 0.0 0
N5 N-3 0.3937 0.25 0.0345 1 0.0 0
O1 O-2 0.5646 0.25 0.6924 1 0.0 0
O2 O-2 0.2719 0.1024 0.303 1 0.0 2
